data_4512423
loop_
_publ_author_name
'Fu, Lei'
'Feng, Xian'
'Wang, Jian-Jun'
'Xun, Zhan'
'Hu, Jun-Die'
'Zhang, Juan-Juan'
'Zhao, Yan-Wei'
'Huang, Zhi-Bin'
'Shi, Da-Qing'

_publ_section_title
;
 Efficient synthesis and evaluation of antitumor activities of novel
 functionalized 1,8-naphthyridine derivatives.
;
_journal_issue 1
_journal_name_full 'ACS combinatorial science'
_journal_page_first 24
_journal_page_last 31
_journal_paper_doi 10.1021/co500120b
_journal_volume 17
_journal_year 2015
_chemical_formula_sum 'C18 H15 N O2'
_chemical_formula_weight 277.31
_chemical_name_systematic
; 
 ? 
;
_space_group_IT_number 14
_symmetry_cell_setting monoclinic
_symmetry_space_group_name_Hall '-P 2ybc'
_symmetry_space_group_name_H-M 'P 1 21/c 1'
_atom_sites_solution_hydrogens geom
_atom_sites_solution_primary direct
_atom_sites_solution_secondary difmap
_audit_creation_method SHELXL-97
_cell_angle_alpha 90.00
_cell_angle_beta 92.5230(10)
_cell_angle_gamma 90.00
_cell_formula_units_Z 4
_cell_length_a 15.5160(16)
_cell_length_b 7.5160(8)
_cell_length_c 12.3310(12)
_cell_measurement_reflns_used 856
_cell_measurement_temperature 298(2)
_cell_measurement_theta_max 21.67
_cell_measurement_theta_min 2.628
_cell_volume 1436.6(3)
_computing_cell_refinement 'Bruker SMART'
_computing_data_collection 'Bruker SMART'
_computing_data_reduction 'Bruker SHELXTL'
_computing_molecular_graphics 'Bruker SHELXTL'
_computing_publication_material 'Bruker SHELXTL'
_computing_structure_refinement 'SHELXL-97 (Sheldrick, 1997)'
_computing_structure_solution 'SHELXS-97 (Sheldrick, 1990)'
_diffrn_ambient_temperature 298(2)
_diffrn_measured_fraction_theta_full 0.996
_diffrn_measured_fraction_theta_max 0.996
_diffrn_measurement_device_type 'CCD area detector'
_diffrn_measurement_method 'phi and omega scans'
_diffrn_radiation_monochromator graphite
_diffrn_radiation_source 'fine-focus sealed tube'
_diffrn_radiation_type MoK\a
_diffrn_radiation_wavelength 0.71073
_diffrn_reflns_av_R_equivalents 0.0595
_diffrn_reflns_av_sigmaI/netI 0.0738
_diffrn_reflns_limit_h_max 15
_diffrn_reflns_limit_h_min -18
_diffrn_reflns_limit_k_max 8
_diffrn_reflns_limit_k_min -8
_diffrn_reflns_limit_l_max 14
_diffrn_reflns_limit_l_min -14
_diffrn_reflns_number 6985
_diffrn_reflns_theta_full 25.02
_diffrn_reflns_theta_max 25.02
_diffrn_reflns_theta_min 2.63
_exptl_absorpt_coefficient_mu 0.084
_exptl_absorpt_correction_T_max 0.9900
_exptl_absorpt_correction_T_min 0.9673
_exptl_absorpt_correction_type multi-scan
_exptl_absorpt_process_details sadabs
_exptl_crystal_colour colorless
_exptl_crystal_density_diffrn 1.282
_exptl_crystal_density_method 'not measured'
_exptl_crystal_description block
_exptl_crystal_F_000 584
_exptl_crystal_size_max 0.40
_exptl_crystal_size_mid 0.18
_exptl_crystal_size_min 0.12
_refine_diff_density_max 0.130
_refine_diff_density_min -0.121
_refine_diff_density_rms 0.033
_refine_ls_extinction_method none
_refine_ls_goodness_of_fit_ref 1.008
_refine_ls_hydrogen_treatment mixed
_refine_ls_matrix_type full
_refine_ls_number_parameters 192
_refine_ls_number_reflns 2522
_refine_ls_number_restraints 0
_refine_ls_restrained_S_all 1.008
_refine_ls_R_factor_all 0.1259
_refine_ls_R_factor_gt 0.0488
_refine_ls_shift/su_max 0.001
_refine_ls_shift/su_mean 0.000
_refine_ls_structure_factor_coef Fsqd
_refine_ls_weighting_details 'calc w=1/[\s^2^(Fo^2^)+(0.0243P)^2^+0.0000P] where P=(Fo^2^+2Fc^2^)/3'
_refine_ls_weighting_scheme calc
_refine_ls_wR_factor_gt 0.0900
_refine_ls_wR_factor_ref 0.1047
_reflns_number_gt 1137
_reflns_number_total 2522
_reflns_threshold_expression >2sigma(I)
_cod_data_source_file co500120b_si_003.cif
_cod_data_source_block 110529f
_cod_depositor_comments
;
The following automatic conversions were performed:

'_symmetry_cell_setting' value 'Monoclinic' changed to 'monoclinic'
according to
/home/saulius/struct/COD-crude-data--automatic-downloads/rss-feeds/ACS/lib/dictionaries/cif_core.dic
dictionary named 'cif_core.dic' version 2.4.2 from 2011-04-26.

Automatic conversion script
Id: cif_fix_values 2935 2014-11-11 08:27:57Z andrius 

 Adding full bibliography for 4512423--4512424.cif.
;
_cod_original_sg_symbol_H-M P2(1)/c
_cod_database_code 4512423

loop_
_symmetry_equiv_pos_as_xyz
'x, y, z'
'-x, y+1/2, -z+1/2'
'-x, -y, -z'
'x, -y-1/2, z-1/2'

loop_
_atom_site_label
_atom_site_type_symbol
_atom_site_fract_x
_atom_site_fract_y
_atom_site_fract_z
_atom_site_U_iso_or_equiv
_atom_site_adp_type
_atom_site_occupancy
_atom_site_symmetry_multiplicity
_atom_site_calc_flag
_atom_site_refinement_flags
N1 N 0.50386(14) 0.7889(3) 0.60677(16) 0.0448(6) Uani 1 1 d .
O1 O 0.37217(11) 0.6870(2) 0.64178(13) 0.0519(5) Uani 1 1 d .
O2 O 0.16281(13) 0.4700(3) 0.37388(18) 0.1005(8) Uani 1 1 d .
C1 C 0.43386(18) 0.7158(3) 0.5668(2) 0.0419(7) Uani 1 1 d .
C2 C 0.56907(17) 0.8210(3) 0.5357(2) 0.0442(7) Uani 1 1 d .
C3 C 0.64568(17) 0.9043(3) 0.5757(2) 0.0502(7) Uani 1 1 d .
H3 H 0.6515 0.9370 0.6484 0.060 Uiso 1 1 calc R
C4 C 0.71112(17) 0.9370(3) 0.5080(2) 0.0581(8) Uani 1 1 d .
H4 H 0.7618 0.9891 0.5356 0.070 Uiso 1 1 calc R
C5 C 0.70319(19) 0.8933(4) 0.3969(3) 0.0618(8) Uani 1 1 d .
H5 H 0.7478 0.9187 0.3514 0.074 Uiso 1 1 calc R
C6 C 0.62928(19) 0.8131(3) 0.3565(2) 0.0552(8) Uani 1 1 d .
H6 H 0.6241 0.7835 0.2833 0.066 Uiso 1 1 calc R
C7 C 0.56114(18) 0.7751(3) 0.4245(2) 0.0466(7) Uani 1 1 d .
C8 C 0.48329(18) 0.6928(3) 0.3862(2) 0.0499(7) Uani 1 1 d .
H8 H 0.4763 0.6592 0.3138 0.060 Uiso 1 1 calc R
C9 C 0.41827(18) 0.6626(3) 0.4560(2) 0.0445(7) Uani 1 1 d .
C10 C 0.33545(17) 0.5852(3) 0.4248(2) 0.0533(8) Uani 1 1 d .
H10 H 0.3250 0.5437 0.3544 0.064 Uiso 1 1 calc R
C11 C 0.27349(18) 0.5732(3) 0.4976(2) 0.0504(7) Uani 1 1 d .
C12 C 0.1859(2) 0.4992(4) 0.4680(3) 0.0671(9) Uani 1 1 d .
C13 C 0.13024(18) 0.4613(4) 0.5616(3) 0.0765(9) Uani 1 1 d .
H13A H 0.1473 0.3476 0.5930 0.092 Uiso 1 1 calc R
H13B H 0.0709 0.4503 0.5342 0.092 Uiso 1 1 calc R
C14 C 0.13432(19) 0.6029(4) 0.6520(3) 0.0695(9) Uani 1 1 d .
C15 C 0.22755(18) 0.6488(3) 0.6802(2) 0.0621(8) Uani 1 1 d .
H15 H 0.2426 0.6880 0.7500 0.075 Uiso 1 1 calc R
C16 C 0.28855(18) 0.6347(3) 0.6085(2) 0.0496(7) Uani 1 1 d .
C17 C 0.0898(2) 0.5341(5) 0.7521(3) 0.1183(14) Uani 1 1 d .
H17A H 0.1199 0.4313 0.7802 0.177 Uiso 1 1 calc R
H17B H 0.0312 0.5025 0.7322 0.177 Uiso 1 1 calc R
H17C H 0.0903 0.6253 0.8066 0.177 Uiso 1 1 calc R
C18 C 0.08688(18) 0.7734(4) 0.6098(2) 0.0897(11) Uani 1 1 d .
H18A H 0.0949 0.8670 0.6623 0.135 Uiso 1 1 calc R
H18B H 0.0264 0.7488 0.5988 0.135 Uiso 1 1 calc R
H18C H 0.1101 0.8097 0.5424 0.135 Uiso 1 1 calc R

loop_
_atom_site_aniso_label
_atom_site_aniso_U_11
_atom_site_aniso_U_22
_atom_site_aniso_U_33
_atom_site_aniso_U_23
_atom_site_aniso_U_13
_atom_site_aniso_U_12
N1 0.0498(15) 0.0475(14) 0.0366(14) -0.0013(11) -0.0037(12) 0.0003(12)
O1 0.0490(12) 0.0659(12) 0.0404(12) -0.0040(10) -0.0018(10) -0.0041(10)
O2 0.0798(16) 0.131(2) 0.0873(18) -0.0255(16) -0.0333(13) -0.0107(14)
C1 0.0488(18) 0.0378(16) 0.0385(18) 0.0021(14) -0.0044(15) 0.0079(14)
C2 0.0522(19) 0.0375(16) 0.0424(19) 0.0045(14) -0.0035(15) 0.0057(14)
C3 0.062(2) 0.0489(17) 0.0392(17) 0.0026(14) 0.0004(15) -0.0013(15)
C4 0.056(2) 0.0535(18) 0.065(2) 0.0083(17) 0.0023(17) 0.0002(15)
C5 0.064(2) 0.058(2) 0.064(2) 0.0110(17) 0.0124(18) 0.0064(17)
C6 0.072(2) 0.0522(18) 0.0416(19) 0.0035(15) 0.0070(17) 0.0143(17)
C7 0.062(2) 0.0413(17) 0.0364(18) 0.0011(14) 0.0024(16) 0.0101(15)
C8 0.068(2) 0.0500(17) 0.0310(17) -0.0044(14) -0.0065(15) 0.0155(16)
C9 0.056(2) 0.0413(16) 0.0350(18) -0.0042(14) -0.0106(15) 0.0117(14)
C10 0.066(2) 0.0490(18) 0.0436(18) -0.0116(14) -0.0166(16) 0.0109(16)
C11 0.0529(19) 0.0445(17) 0.052(2) -0.0048(15) -0.0140(16) 0.0066(15)
C12 0.064(2) 0.061(2) 0.074(3) -0.013(2) -0.0197(19) 0.0039(17)
C13 0.054(2) 0.074(2) 0.099(3) -0.003(2) -0.0174(18) -0.0060(18)
C14 0.057(2) 0.081(2) 0.070(2) 0.0002(19) 0.0018(18) -0.0102(19)
C15 0.059(2) 0.070(2) 0.057(2) 0.0012(16) -0.0046(17) -0.0084(17)
C16 0.050(2) 0.0490(17) 0.049(2) 0.0012(15) -0.0092(16) -0.0002(15)
C17 0.080(3) 0.177(4) 0.099(3) 0.012(3) 0.013(2) -0.050(3)
C18 0.061(2) 0.093(2) 0.115(3) -0.020(2) 0.0002(19) 0.009(2)

loop_
_atom_type_symbol
_atom_type_description
_atom_type_scat_dispersion_real
_atom_type_scat_dispersion_imag
_atom_type_scat_source
C C 0.0033 0.0016 'International Tables Vol C Tables 4.2.6.8 and 6.1.1.4'
H H 0.0000 0.0000 'International Tables Vol C Tables 4.2.6.8 and 6.1.1.4'
N N 0.0061 0.0033 'International Tables Vol C Tables 4.2.6.8 and 6.1.1.4'
O O 0.0106 0.0060 'International Tables Vol C Tables 4.2.6.8 and 6.1.1.4'

loop_
_geom_angle_atom_site_label_1
_geom_angle_atom_site_label_2
_geom_angle_atom_site_label_3
_geom_angle
C1 N1 C2 117.1(2)
C1 O1 C16 120.7(2)
N1 C1 O1 114.0(2)
N1 C1 C9 125.8(2)
O1 C1 C9 120.2(2)
N1 C2 C3 118.8(2)
N1 C2 C7 122.3(2)
C3 C2 C7 118.8(2)
C4 C3 C2 120.2(3)
C4 C3 H3 119.9
C2 C3 H3 119.9
C3 C4 C5 121.1(3)
C3 C4 H4 119.4
C5 C4 H4 119.4
C6 C5 C4 119.5(3)
C6 C5 H5 120.2
C4 C5 H5 120.2
C5 C6 C7 120.7(3)
C5 C6 H6 119.6
C7 C6 H6 119.6
C6 C7 C2 119.5(3)
C6 C7 C8 122.7(3)
C2 C7 C8 117.7(2)
C9 C8 C7 120.1(2)
C9 C8 H8 120.0
C7 C8 H8 120.0
C8 C9 C1 117.0(3)
C8 C9 C10 124.6(3)
C1 C9 C10 118.4(2)
C11 C10 C9 120.1(3)
C11 C10 H10 119.9
C9 C10 H10 119.9
C10 C11 C16 121.1(3)
C10 C11 C12 122.0(3)
C16 C11 C12 117.0(3)
O2 C12 C11 121.6(3)
O2 C12 C13 122.9(3)
C11 C12 C13 115.5(3)
C12 C13 C14 114.8(2)
C12 C13 H13A 108.6
C14 C13 H13A 108.6
C12 C13 H13B 108.6
C14 C13 H13B 108.6
H13A C13 H13B 107.6
C15 C14 C17 110.6(3)
C15 C14 C13 109.4(2)
C17 C14 C13 110.1(3)
C15 C14 C18 108.8(2)
C17 C14 C18 108.9(3)
C13 C14 C18 108.9(2)
C16 C15 C14 122.1(3)
C16 C15 H15 119.0
C14 C15 H15 119.0
C15 C16 O1 117.5(3)
C15 C16 C11 124.2(3)
O1 C16 C11 118.3(2)
C14 C17 H17A 109.5
C14 C17 H17B 109.5
H17A C17 H17B 109.5
C14 C17 H17C 109.5
H17A C17 H17C 109.5
H17B C17 H17C 109.5
C14 C18 H18A 109.5
C14 C18 H18B 109.5
H18A C18 H18B 109.5
C14 C18 H18C 109.5
H18A C18 H18C 109.5
H18B C18 H18C 109.5

loop_
_geom_bond_atom_site_label_1
_geom_bond_atom_site_label_2
_geom_bond_distance
N1 C1 1.295(3)
N1 C2 1.389(3)
O1 C1 1.377(3)
O1 C16 1.400(3)
O2 C12 1.219(3)
C1 C9 1.434(3)
C2 C3 1.413(3)
C2 C7 1.414(3)
C3 C4 1.365(3)
C3 H3 0.9300
C4 C5 1.408(3)
C4 H4 0.9300
C5 C6 1.370(3)
C5 H5 0.9300
C6 C7 1.408(3)
C6 H6 0.9300
C7 C8 1.420(3)
C8 C9 1.373(3)
C8 H8 0.9300
C9 C10 1.447(3)
C10 C11 1.347(3)
C10 H10 0.9300
C11 C16 1.453(3)
C11 C12 1.499(4)
C12 C13 1.499(4)
C13 C14 1.540(4)
C13 H13A 0.9700
C13 H13B 0.9700
C14 C15 1.513(4)
C14 C17 1.532(3)
C14 C18 1.556(4)
C15 C16 1.327(3)
C15 H15 0.9300
C17 H17A 0.9600
C17 H17B 0.9600
C17 H17C 0.9600
C18 H18A 0.9600
C18 H18B 0.9600
C18 H18C 0.9600

loop_
_geom_torsion_atom_site_label_1
_geom_torsion_atom_site_label_2
_geom_torsion_atom_site_label_3
_geom_torsion_atom_site_label_4
_geom_torsion
C2 N1 C1 O1 179.67(18)
C2 N1 C1 C9 1.0(3)
C16 O1 C1 N1 170.1(2)
C16 O1 C1 C9 -11.1(3)
C1 N1 C2 C3 178.5(2)
C1 N1 C2 C7 -0.7(3)
N1 C2 C3 C4 179.7(2)
C7 C2 C3 C4 -1.0(3)
C2 C3 C4 C5 1.7(4)
C3 C4 C5 C6 -1.4(4)
C4 C5 C6 C7 0.4(4)
C5 C6 C7 C2 0.3(4)
C5 C6 C7 C8 179.8(3)
N1 C2 C7 C6 179.2(2)
C3 C2 C7 C6 0.0(3)
N1 C2 C7 C8 -0.3(3)
C3 C2 C7 C8 -179.5(2)
C6 C7 C8 C9 -178.5(2)
C2 C7 C8 C9 1.0(3)
C7 C8 C9 C1 -0.7(3)
C7 C8 C9 C10 177.9(2)
N1 C1 C9 C8 -0.3(4)
O1 C1 C9 C8 -178.9(2)
N1 C1 C9 C10 -179.0(2)
O1 C1 C9 C10 2.4(3)
C8 C9 C10 C11 -175.0(2)
C1 C9 C10 C11 3.5(3)
C9 C10 C11 C16 -0.9(4)
C9 C10 C11 C12 178.1(2)
C10 C11 C12 O2 -10.5(4)
C16 C11 C12 O2 168.5(3)
C10 C11 C12 C13 168.5(2)
C16 C11 C12 C13 -12.5(3)
O2 C12 C13 C14 -140.3(3)
C11 C12 C13 C14 40.8(4)
C12 C13 C14 C15 -47.1(3)
C12 C13 C14 C17 -168.9(3)
C12 C13 C14 C18 71.7(3)
C17 C14 C15 C16 149.5(3)
C13 C14 C15 C16 28.0(4)
C18 C14 C15 C16 -90.9(3)
C14 C15 C16 O1 177.6(2)
C14 C15 C16 C11 -0.7(4)
C1 O1 C16 C15 -164.8(2)
C1 O1 C16 C11 13.6(3)
C10 C11 C16 C15 170.7(3)
C12 C11 C16 C15 -8.3(4)
C10 C11 C16 O1 -7.6(4)
C12 C11 C16 O1 173.4(2)
